data_4300533
_journal_name_full 'Inorganic Chemistry'
_journal_paper_doi 10.1021/ic0514905
_journal_year 2006
_chemical_formula_sum 'C37 H29 F6 N11 O7 Ru S2'
_chemical_formula_weight 1018.90
_space_group_IT_number 2
_symmetry_cell_setting triclinic
_symmetry_space_group_name_Hall '-P 1'
_symmetry_space_group_name_H-M 'P -1'
_cell_angle_alpha 84.953(6)
_cell_angle_beta 88.306(6)
_cell_angle_gamma 83.028(6)
_cell_formula_units_Z 2
_cell_length_a 9.392(4)
_cell_length_b 10.915(4)
_cell_length_c 20.692(8)
_cell_measurement_temperature 296(2)
_cell_volume 2096.9(14)
_diffrn_ambient_temperature 296(2)
_exptl_crystal_density_diffrn 1.614
_cod_depositor_comments
;
The following automatic conversions were performed:
'_symmetry_cell_setting' value 'Triclinic' changed to 'triclinic'
according to '/home/saulius/struct/CIF-dictionaries/cif_core.dic'
dictionary named 'cif_core.dic' version 2.4.1 from 2010-06-29.

Automatic conversion script
Id: cif_fix_enum 1527 2010-12-29 10:47:43Z saulius 
;
_cod_database_code 4300533

loop_
_symmetry_equiv_pos_as_xyz
'x, y, z'
'-x, -y, -z'

loop_
_atom_site_label
_atom_site_type_symbol
_atom_site_fract_x
_atom_site_fract_y
_atom_site_fract_z
_atom_site_U_iso_or_equiv
_atom_site_adp_type
_atom_site_occupancy
_atom_site_symmetry_multiplicity
_atom_site_calc_flag
_atom_site_refinement_flags
_atom_site_disorder_assembly
_atom_site_disorder_group
Ru1 Ru 0.65759(6) 0.76828(5) 0.72765(3) 0.0486(2) Uani 1 1 d . . .
N1 N 0.6446(7) 0.9067(6) 0.7905(3) 0.0621(17) Uani 1 1 d . . .
C1 C 0.5912(11) 0.9039(9) 0.8511(5) 0.091(3) Uani 1 1 d U . .
H1 H 0.5483 0.8347 0.8672 0.110 Uiso 1 1 calc R . .
C2 C 0.5959(12) 0.9969(10) 0.8909(5) 0.100(3) Uani 1 1 d U . .
H2 H 0.5573 0.9904 0.9328 0.120 Uiso 1 1 calc R . .
C3 C 0.6570(12) 1.0978(10) 0.8685(5) 0.100(3) Uani 1 1 d U . .
H3 H 0.6634 1.1609 0.8953 0.120 Uiso 1 1 calc R . .
C4 C 0.7096(10) 1.1076(8) 0.8062(5) 0.088(2) Uani 1 1 d U . .
H4 H 0.7494 1.1784 0.7900 0.105 Uiso 1 1 calc R . .
C5 C 0.7033(8) 1.0108(7) 0.7669(4) 0.0657(19) Uani 1 1 d U . .
C6 C 0.7538(8) 1.0117(7) 0.6994(4) 0.0631(19) Uani 1 1 d U . .
C7 C 0.8199(9) 1.1047(8) 0.6668(5) 0.079(2) Uani 1 1 d U . .
H7 H 0.8388 1.1721 0.6883 0.095 Uiso 1 1 calc R . .
C8 C 0.8590(9) 1.0988(9) 0.6012(5) 0.086(2) Uani 1 1 d U . .
H8 H 0.9047 1.1609 0.5787 0.104 Uiso 1 1 calc R . .
C9 C 0.8282(9) 1.0000(8) 0.5717(4) 0.074(2) Uani 1 1 d U . .
H9 H 0.8494 0.9950 0.5278 0.089 Uiso 1 1 calc R . .
C10 C 0.7658(8) 0.9067(8) 0.6064(4) 0.064(2) Uani 1 1 d U . .
H10 H 0.7500 0.8375 0.5856 0.076 Uiso 1 1 calc R . .
N2 N 0.7268(6) 0.9113(5) 0.6690(3) 0.0541(15) Uani 1 1 d . . .
N3 N 0.4574(6) 0.7966(6) 0.6857(3) 0.0589(16) Uani 1 1 d . . .
C11 C 0.3456(9) 0.8863(8) 0.6978(5) 0.077(2) Uani 1 1 d U . .
H11 H 0.3539 0.9375 0.7308 0.092 Uiso 1 1 calc R . .
C12 C 0.2216(10) 0.9021(9) 0.6622(5) 0.088(2) Uani 1 1 d U . .
H12 H 0.1499 0.9664 0.6691 0.105 Uiso 1 1 calc R . .
C13 C 0.2065(9) 0.8224(9) 0.6174(5) 0.085(2) Uani 1 1 d U . .
H13 H 0.1224 0.8310 0.5940 0.102 Uiso 1 1 calc R . .
C14 C 0.3149(8) 0.7272(8) 0.6055(4) 0.072(2) Uani 1 1 d U . .
H14 H 0.3036 0.6717 0.5750 0.086 Uiso 1 1 calc R . .
C15 C 0.4395(8) 0.7179(7) 0.6405(4) 0.0580(18) Uani 1 1 d U . .
C16 C 0.5636(7) 0.6236(7) 0.6300(3) 0.0532(17) Uani 1 1 d U . .
C17 C 0.5738(9) 0.5241(7) 0.5928(4) 0.0642(19) Uani 1 1 d U . .
H17 H 0.4944 0.5079 0.5706 0.077 Uiso 1 1 calc R . .
C18 C 0.7009(9) 0.4492(8) 0.5886(4) 0.071(2) Uani 1 1 d U . .
H18 H 0.7083 0.3838 0.5622 0.085 Uiso 1 1 calc R . .
C19 C 0.8185(8) 0.4697(7) 0.6231(4) 0.0636(19) Uani 1 1 d U . .
H19 H 0.9041 0.4173 0.6210 0.076 Uiso 1 1 calc R . .
C20 C 0.8070(7) 0.5688(6) 0.6605(3) 0.0491(16) Uani 1 1 d U . .
N4 N 0.6805(5) 0.6423(5) 0.6647(3) 0.0447(13) Uani 1 1 d . . .
C21 C 0.9159(7) 0.6060(6) 0.7025(3) 0.0492(16) Uani 1 1 d U . .
C22 C 1.0569(8) 0.5534(8) 0.7013(4) 0.0640(19) Uani 1 1 d U . .
H22 H 1.0867 0.4905 0.6746 0.077 Uiso 1 1 calc R . .
C23 C 1.1542(9) 0.5969(9) 0.7411(4) 0.074(2) Uani 1 1 d U . .
H23 H 1.2500 0.5631 0.7411 0.089 Uiso 1 1 calc R . .
C24 C 1.1085(9) 0.6891(9) 0.7801(4) 0.074(2) Uani 1 1 d U . .
H24 H 1.1727 0.7180 0.8068 0.089 Uiso 1 1 calc R . .
C25 C 0.9667(8) 0.7389(8) 0.7795(4) 0.063(2) Uani 1 1 d U . .
H25 H 0.9361 0.8019 0.8060 0.076 Uiso 1 1 calc R . .
N5 N 0.8700(6) 0.6982(5) 0.7409(3) 0.0506(14) Uani 1 1 d . . .
N6 N 0.5067(6) 0.5492(6) 0.7770(3) 0.0544(15) Uani 1 1 d . . .
N7 N 0.5953(6) 0.6287(6) 0.7939(3) 0.0526(15) Uani 1 1 d . . .
N8 N 0.6434(7) 0.5993(7) 0.8525(3) 0.0653(17) Uani 1 1 d . . .
N9 N 0.5821(7) 0.5003(7) 0.8741(3) 0.0632(17) Uani 1 1 d D . .
H9N H 0.600(9) 0.485(7) 0.9148(11) 0.076 Uiso 1 1 d D . .
C26 C 0.4989(7) 0.4696(7) 0.8283(4) 0.0559(18) Uani 1 1 d U . .
C27 C 0.4115(8) 0.3651(7) 0.8309(4) 0.0590(17) Uani 1 1 d U . .
C28 C 0.3568(9) 0.3135(8) 0.8889(4) 0.0665(19) Uani 1 1 d U . .
H28 H 0.3784 0.3409 0.9284 0.080 Uiso 1 1 calc R . .
C29 C 0.2699(9) 0.2208(8) 0.8867(4) 0.073(2) Uani 1 1 d U . .
H29 H 0.2323 0.1859 0.9251 0.088 Uiso 1 1 calc R . .
C30 C 0.2374(9) 0.1786(8) 0.8280(4) 0.071(2) Uani 1 1 d U . .
C31 C 0.2918(9) 0.2286(8) 0.7716(4) 0.074(2) Uani 1 1 d U . .
H31 H 0.2691 0.2009 0.7323 0.089 Uiso 1 1 calc R . .
C32 C 0.3805(9) 0.3201(8) 0.7721(4) 0.070(2) Uani 1 1 d U . .
H32 H 0.4199 0.3522 0.7334 0.084 Uiso 1 1 calc R . .
C33 C 0.1416(11) 0.0862(9) 0.8255(5) 0.085(2) Uani 1 1 d U . .
N10 N 0.0699(10) 0.0128(9) 0.8181(5) 0.116(3) Uani 1 1 d . . .
C34 C 0.5947(10) 0.8059(9) 0.4292(5) 0.095(3) Uani 1 1 d D . .
F1 F 0.5337(7) 0.8137(9) 0.3726(4) 0.162(3) Uani 1 1 d D . .
F2 F 0.6065(8) 0.9192(6) 0.4424(4) 0.139(2) Uani 1 1 d D . .
F3 F 0.5041(7) 0.7618(6) 0.4720(3) 0.133(2) Uani 1 1 d D . .
S1 S 0.7678(3) 0.7134(2) 0.42998(12) 0.0815(7) Uani 1 1 d D . .
O1 O 0.8470(7) 0.7696(7) 0.3784(3) 0.107(2) Uani 1 1 d D . .
O2 O 0.7361(9) 0.5934(7) 0.4194(5) 0.153(4) Uani 1 1 d D . .
O3 O 0.8214(11) 0.7224(9) 0.4926(3) 0.151(4) Uani 1 1 d D . .
C35 C 0.1478(12) 0.7986(12) 0.9777(5) 0.108(4) Uani 1 1 d D . .
F4 F 0.0414(8) 0.7633(11) 0.9492(4) 0.208(5) Uani 1 1 d D . .
F5 F 0.1101(8) 0.7999(8) 1.0401(4) 0.159(3) Uani 1 1 d D . .
F6 F 0.1655(13) 0.9122(9) 0.9594(6) 0.219(5) Uani 1 1 d D . .
S2 S 0.3132(3) 0.6996(3) 0.96574(12) 0.0988(9) Uani 1 1 d D . .
O4 O 0.3294(8) 0.6954(9) 0.8993(3) 0.122(3) Uani 1 1 d D . .
O5 O 0.4185(11) 0.7701(13) 0.9922(5) 0.201(5) Uani 1 1 d D . .
O6 O 0.3079(14) 0.5948(11) 1.0064(5) 0.218(6) Uani 1 1 d D . .
C36 C 0.0163(14) 0.5278(12) 0.1008(8) 0.139(5) Uani 1 1 d U . .
H36A H 0.0776 0.4519 0.0961 0.209 Uiso 1 1 calc R . .
H36B H 0.0156 0.5792 0.0606 0.209 Uiso 1 1 calc R . .
H36C H -0.0794 0.5096 0.1117 0.209 Uiso 1 1 calc R . .
C37 C 0.0725(15) 0.5962(14) 0.1550(9) 0.121(5) Uani 1 1 d U . .
N11 N 0.1171(18) 0.6418(13) 0.1955(7) 0.154(5) Uani 1 1 d . . .
O7 O 0.0794(14) 0.6447(13) 0.5245(6) 0.219(5) Uani 1 1 d . . .

loop_
_atom_site_aniso_label
_atom_site_aniso_U_11
_atom_site_aniso_U_22
_atom_site_aniso_U_33
_atom_site_aniso_U_23
_atom_site_aniso_U_13
_atom_site_aniso_U_12
Ru1 0.0365(3) 0.0552(4) 0.0555(4) -0.0160(3) 0.0052(2) -0.0044(2)
N1 0.056(4) 0.066(4) 0.065(4) -0.026(3) 0.005(3) 0.006(3)
C1 0.095(6) 0.097(6) 0.085(6) -0.050(5) 0.014(5) 0.004(5)
C2 0.104(6) 0.102(6) 0.094(6) -0.051(5) 0.000(5) 0.016(5)
C3 0.101(6) 0.095(6) 0.108(6) -0.057(5) -0.017(5) 0.016(5)
C4 0.080(5) 0.072(5) 0.114(6) -0.039(5) -0.019(5) 0.003(4)
C5 0.059(4) 0.053(4) 0.088(5) -0.030(4) -0.012(4) 0.002(3)
C6 0.051(4) 0.050(4) 0.090(5) -0.013(4) -0.013(4) -0.007(3)
C7 0.063(4) 0.062(4) 0.115(6) -0.006(5) -0.012(4) -0.017(4)
C8 0.060(4) 0.083(5) 0.117(6) 0.009(5) 0.001(5) -0.025(4)
C9 0.062(4) 0.077(5) 0.083(5) 0.010(4) 0.004(4) -0.016(4)
C10 0.052(4) 0.072(5) 0.068(5) -0.006(4) 0.006(4) -0.013(4)
N2 0.041(3) 0.054(4) 0.068(4) -0.009(3) -0.002(3) -0.004(3)
N3 0.040(3) 0.060(4) 0.074(4) -0.002(3) 0.009(3) -0.001(3)
C11 0.054(4) 0.067(5) 0.104(6) 0.002(5) 0.008(4) 0.004(4)
C12 0.056(4) 0.088(5) 0.112(6) 0.008(5) 0.005(5) 0.009(4)
C13 0.052(4) 0.103(6) 0.093(5) 0.025(5) -0.010(4) -0.003(4)
C14 0.044(4) 0.097(5) 0.070(4) 0.014(4) -0.007(3) -0.010(4)
C15 0.044(4) 0.074(4) 0.056(4) 0.001(4) -0.002(3) -0.010(3)
C16 0.041(3) 0.068(4) 0.053(4) -0.006(3) -0.002(3) -0.015(3)
C17 0.063(4) 0.075(5) 0.060(4) -0.018(4) -0.008(4) -0.022(4)
C18 0.076(5) 0.071(5) 0.070(4) -0.028(4) 0.002(4) -0.015(4)
C19 0.058(4) 0.068(4) 0.066(4) -0.026(4) 0.003(3) 0.002(4)
C20 0.038(3) 0.051(4) 0.059(4) -0.015(3) 0.004(3) -0.004(3)
N4 0.036(3) 0.047(3) 0.052(3) -0.006(3) -0.001(3) -0.007(2)
C21 0.033(3) 0.060(4) 0.055(4) -0.010(3) 0.007(3) -0.004(3)
C22 0.040(4) 0.080(5) 0.070(4) -0.006(4) 0.001(3) -0.002(3)
C23 0.044(4) 0.097(5) 0.080(5) 0.005(4) -0.002(4) -0.008(4)
C24 0.049(4) 0.099(5) 0.077(5) -0.002(4) -0.012(4) -0.019(4)
C25 0.045(4) 0.089(5) 0.056(4) -0.001(4) -0.012(3) -0.015(4)
N5 0.041(3) 0.062(4) 0.052(3) -0.009(3) 0.001(3) -0.014(3)
N6 0.046(3) 0.058(4) 0.059(4) 0.000(3) 0.001(3) -0.010(3)
N7 0.050(3) 0.067(4) 0.041(4) -0.009(3) -0.001(3) -0.005(3)
N8 0.053(4) 0.080(5) 0.064(4) -0.006(4) 0.003(3) -0.014(4)
N9 0.053(4) 0.084(5) 0.053(4) -0.007(4) -0.004(3) -0.008(4)
C26 0.042(4) 0.066(5) 0.058(4) -0.007(4) 0.002(3) 0.002(3)
C27 0.050(4) 0.068(4) 0.059(4) -0.006(3) -0.002(3) -0.005(3)
C28 0.064(4) 0.077(5) 0.062(4) -0.013(4) -0.004(4) -0.014(4)
C29 0.069(4) 0.081(5) 0.072(5) 0.000(4) 0.002(4) -0.018(4)
C30 0.068(4) 0.068(4) 0.080(5) -0.007(4) -0.007(4) -0.016(4)
C31 0.076(5) 0.074(5) 0.076(5) -0.017(4) -0.005(4) -0.019(4)
C32 0.075(5) 0.071(4) 0.066(4) -0.014(4) 0.006(4) -0.013(4)
C33 0.076(5) 0.080(6) 0.102(6) -0.015(5) -0.006(5) -0.017(5)
N10 0.097(7) 0.117(7) 0.146(8) -0.030(6) -0.006(6) -0.046(6)
C34 0.098(8) 0.094(8) 0.095(8) -0.026(6) 0.038(7) -0.018(6)
F1 0.084(4) 0.288(11) 0.108(5) -0.022(6) -0.005(4) 0.009(6)
F2 0.120(5) 0.092(5) 0.199(7) -0.019(5) -0.003(5) 0.010(4)
F3 0.113(5) 0.144(6) 0.136(5) -0.003(4) 0.067(4) -0.005(4)
S1 0.0854(16) 0.0876(17) 0.0732(16) -0.0221(13) 0.0156(13) -0.0105(13)
O1 0.079(4) 0.148(6) 0.094(5) -0.005(4) 0.015(4) -0.026(4)
O2 0.128(7) 0.096(5) 0.245(10) -0.075(6) 0.075(7) -0.026(5)
O3 0.178(9) 0.181(8) 0.078(5) -0.039(5) -0.018(5) 0.065(7)
C35 0.111(9) 0.132(11) 0.076(8) -0.009(7) 0.008(7) 0.002(8)
F4 0.072(5) 0.367(15) 0.196(8) -0.137(9) -0.024(5) 0.013(7)
F5 0.145(7) 0.215(9) 0.116(6) -0.044(6) 0.048(5) -0.013(6)
F6 0.259(13) 0.132(7) 0.241(11) 0.035(8) 0.051(9) 0.028(8)
S2 0.0898(19) 0.149(3) 0.0510(14) -0.0101(16) 0.0054(13) 0.0137(18)
O4 0.087(5) 0.216(8) 0.058(4) -0.027(5) -0.003(3) 0.017(5)
O5 0.127(8) 0.355(17) 0.136(8) -0.091(10) -0.029(6) -0.033(10)
O6 0.242(14) 0.230(12) 0.136(8) 0.087(9) 0.035(8) 0.072(10)
C36 0.096(9) 0.126(10) 0.190(14) 0.034(10) 0.005(9) -0.019(7)
C37 0.091(9) 0.102(11) 0.158(14) 0.042(9) 0.032(9) -0.005(7)
N11 0.182(14) 0.127(11) 0.157(12) -0.010(9) 0.026(10) -0.041(9)
O7 0.175(11) 0.277(15) 0.209(12) -0.041(11) -0.030(9) -0.029(10)

loop_
_geom_bond_atom_site_label_1
_geom_bond_atom_site_label_2
_geom_bond_distance
_geom_bond_site_symmetry_2
_geom_bond_publ_flag
Ru1 N4 1.965(5) . ?
Ru1 N2 2.050(6) . ?
Ru1 N5 2.065(6) . ?
Ru1 N1 2.070(6) . ?
Ru1 N3 2.071(6) . ?
Ru1 N7 2.084(6) . ?
N1 C1 1.335(10) . ?
N1 C5 1.369(10) . ?
C1 C2 1.367(12) . ?
C1 H1 0.9300 . ?
C2 C3 1.344(14) . ?
C2 H2 0.9300 . ?
C3 C4 1.367(14) . ?
C3 H3 0.9300 . ?
C4 C5 1.397(11) . ?
C4 H4 0.9300 . ?
C5 C6 1.461(11) . ?
C6 N2 1.363(9) . ?
C6 C7 1.370(11) . ?
C7 C8 1.401(13) . ?
C7 H7 0.9300 . ?
C8 C9 1.349(12) . ?
C8 H8 0.9300 . ?
C9 C10 1.374(11) . ?
C9 H9 0.9300 . ?
C10 N2 1.339(9) . ?
C10 H10 0.9300 . ?
N3 C15 1.353(9) . ?
N3 C11 1.379(10) . ?
C11 C12 1.380(12) . ?
C11 H11 0.9300 . ?
C12 C13 1.348(13) . ?
C12 H12 0.9300 . ?
C13 C14 1.396(12) . ?
C13 H13 0.9300 . ?
C14 C15 1.382(10) . ?
C14 H14 0.9300 . ?
C15 C16 1.483(10) . ?
C16 N4 1.374(8) . ?
C16 C17 1.378(10) . ?
C17 C18 1.367(11) . ?
C17 H17 0.9300 . ?
C18 C19 1.385(10) . ?
C18 H18 0.9300 . ?
C19 C20 1.376(9) . ?
C19 H19 0.9300 . ?
C20 N4 1.355(8) . ?
C20 C21 1.478(9) . ?
C21 N5 1.359(9) . ?
C21 C22 1.378(9) . ?
C22 C23 1.400(11) . ?
C22 H22 0.9300 . ?
C23 C24 1.365(12) . ?
C23 H23 0.9300 . ?
C24 C25 1.376(11) . ?
C24 H24 0.9300 . ?
C25 N5 1.365(9) . ?
C25 H25 0.9300 . ?
N6 C26 1.316(9) . ?
N6 N7 1.347(8) . ?
N7 N8 1.307(8) . ?
N8 N9 1.324(9) . ?
N9 C26 1.337(9) . ?
N9 H9N 0.860(10) . ?
C26 C27 1.480(10) . ?
C27 C28 1.392(10) . ?
C27 C32 1.403(10) . ?
C28 C29 1.380(11) . ?
C28 H28 0.9300 . ?
C29 C30 1.390(11) . ?
C29 H29 0.9300 . ?
C30 C31 1.358(11) . ?
C30 C33 1.436(12) . ?
C31 C32 1.377(11) . ?
C31 H31 0.9300 . ?
C32 H32 0.9300 . ?
C33 N10 1.130(11) . ?
C34 F2 1.308(10) . ?
C34 F1 1.309(10) . ?
C34 F3 1.312(9) . ?
C34 S1 1.805(10) . ?
S1 O2 1.415(7) . ?
S1 O3 1.420(7) . ?
S1 O1 1.420(6) . ?
C35 F4 1.289(11) . ?
C35 F6 1.293(11) . ?
C35 F5 1.329(10) . ?
C35 S2 1.806(11) . ?
S2 O6 1.363(9) . ?
S2 O4 1.384(6) . ?
S2 O5 1.471(10) . ?
C36 C37 1.54(2) . ?
C36 H36A 0.9600 . ?
C36 H36B 0.9600 . ?
C36 H36C 0.9600 . ?
C37 N11 1.128(19) . ?
